data_2204080
loop_
_publ_author_name
'Shen, Xiao-Ping'
'Yuan, Ai-Hua'

_publ_section_title
;
 <i>cis</i>-Dibromobis(1,10-phenanthroline)manganese(II)
;
_journal_issue 8
_journal_name_full 'Acta Crystallographica Section E'
_journal_page_first m1074
_journal_page_last m1075
_journal_paper_doi 10.1107/S1600536804015983
_journal_volume 60
_journal_year 2004
_chemical_formula_iupac '[Mn Br2 (C24 H16 N4)]'
_chemical_formula_moiety 'C24 H16 Br2 Mn N4'
_chemical_formula_sum 'C24 H16 Br2 Mn N4'
_chemical_formula_weight 575.17
_chemical_name_systematic
;
cis-Dibromobis(1,10-phenanthroline)manganese(II)
;
_space_group_IT_number 14
_symmetry_cell_setting monoclinic
_symmetry_space_group_name_Hall '-P 2ybc'
_symmetry_space_group_name_H-M 'P 1 21/c 1'
_atom_sites_solution_hydrogens geom
_atom_sites_solution_primary direct
_atom_sites_solution_secondary difmap
_cell_angle_alpha 90.00
_cell_angle_beta 99.62(2)
_cell_angle_gamma 90.00
_cell_formula_units_Z 4
_cell_length_a 10.423(3)
_cell_length_b 16.223(3)
_cell_length_c 13.244(3)
_cell_measurement_reflns_used 1225
_cell_measurement_temperature 293(2)
_cell_measurement_theta_max 20.44
_cell_measurement_theta_min 2.52
_cell_volume 2208.0(9)
_computing_cell_refinement SMART
_computing_data_collection 'SMART (Bruker, 2000)'
_computing_data_reduction 'SAINT (Bruker, 2000)'
_computing_molecular_graphics 'SHELXTL and MERCURY (Version 1.2.1; Bruno et al., 2002)'
_computing_publication_material SHELXTL
_computing_structure_refinement SHELXTL
_computing_structure_solution 'SHELXTL (Bruker, 2000)'
_diffrn_ambient_temperature 293(2)
_diffrn_measured_fraction_theta_full 1.000
_diffrn_measured_fraction_theta_max 1.000
_diffrn_measurement_device_type 'Bruker SMART APEX CCD area-detector'
_diffrn_measurement_method '\f and \w'
_diffrn_radiation_monochromator graphite
_diffrn_radiation_source 'sealed tube'
_diffrn_radiation_type MoK\a
_diffrn_radiation_wavelength 0.71073
_diffrn_reflns_av_R_equivalents 0.0423
_diffrn_reflns_av_sigmaI/netI 0.0668
_diffrn_reflns_limit_h_max 12
_diffrn_reflns_limit_h_min -12
_diffrn_reflns_limit_k_max 20
_diffrn_reflns_limit_k_min -20
_diffrn_reflns_limit_l_max 9
_diffrn_reflns_limit_l_min -16
_diffrn_reflns_number 9269
_diffrn_reflns_theta_full 26.00
_diffrn_reflns_theta_max 26.00
_diffrn_reflns_theta_min 1.98
_diffrn_standards_decay_% 0
_diffrn_standards_interval_count 0
_diffrn_standards_interval_time 0
_diffrn_standards_number 0
_exptl_absorpt_coefficient_mu 4.236
_exptl_absorpt_correction_T_max 0.66
_exptl_absorpt_correction_T_min 0.61
_exptl_absorpt_correction_type multi-scan
_exptl_absorpt_process_details '(SADABS; Bruker, 2000)'
_exptl_crystal_colour yellow
_exptl_crystal_density_diffrn 1.730
_exptl_crystal_density_method 'not measured'
_exptl_crystal_description block
_exptl_crystal_F_000 1132
_exptl_crystal_size_max 0.20
_exptl_crystal_size_mid 0.10
_exptl_crystal_size_min 0.10
_refine_diff_density_max 0.962
_refine_diff_density_min -0.731
_refine_ls_extinction_method none
_refine_ls_goodness_of_fit_ref 1.016
_refine_ls_hydrogen_treatment constr
_refine_ls_matrix_type full
_refine_ls_number_parameters 280
_refine_ls_number_reflns 4334
_refine_ls_number_restraints 0
_refine_ls_restrained_S_all 1.016
_refine_ls_R_factor_all 0.0701
_refine_ls_R_factor_gt 0.0477
_refine_ls_shift/su_max 0.000
_refine_ls_shift/su_mean 0.000
_refine_ls_structure_factor_coef Fsqd
_refine_ls_weighting_details 'calc w = 1/[\s^2^(Fo^2^)+(0.05P)^2^+1.55P] where P = (Fo^2^+2Fc^2^)/3'
_refine_ls_weighting_scheme calc
_refine_ls_wR_factor_gt 0.0954
_refine_ls_wR_factor_ref 0.0993
_reflns_number_gt 3284
_reflns_number_total 4334
_reflns_threshold_expression I>2\s(I)
_cod_data_source_file rn6019.cif
_cod_data_source_block I
_cod_original_sg_symbol_H-M 'P 21/c'
_cod_database_code 2204080
_cod_database_fobs_code 2204080

loop_
_symmetry_equiv_pos_as_xyz
'x, y, z'
'-x, y+1/2, -z+1/2'
'-x, -y, -z'
'x, -y-1/2, z-1/2'

loop_
_atom_site_label
_atom_site_fract_x
_atom_site_fract_y
_atom_site_fract_z
_atom_site_U_iso_or_equiv
_atom_site_adp_type
_atom_site_calc_flag
_atom_site_refinement_flags
_atom_site_occupancy
_atom_site_type_symbol
Br1 0.68660(4) 0.86941(3) 0.17430(4) 0.03383(14) Uani d . 1 Br
Br2 0.54170(4) 0.78328(2) -0.07675(4) 0.02457(12) Uani d . 1 Br
Mn1 0.75181(6) 0.76691(4) 0.04796(6) 0.02819(18) Uani d . 1 Mn
C1 1.0171(4) 0.7307(2) 0.2123(3) 0.0222(9) Uani d . 1 C
H1 0.9589 0.6965 0.2384 0.027 Uiso calc R 1 H
C2 1.1496(4) 0.7397(2) 0.2593(4) 0.0238(9) Uani d . 1 C
H2 1.1794 0.7110 0.3195 0.029 Uiso calc R 1 H
C3 1.2289(4) 0.7859(2) 0.2214(3) 0.0231(9) Uani d . 1 C
H3 1.3137 0.7915 0.2561 0.028 Uiso calc R 1 H
C4 1.1928(4) 0.8269(3) 0.1319(4) 0.0240(9) Uani d . 1 C
C5 1.2795(4) 0.8790(3) 0.0876(4) 0.0239(9) Uani d . 1 C
H5 1.3661 0.8844 0.1183 0.029 Uiso calc R 1 H
C6 1.2328(4) 0.9205(3) -0.0006(3) 0.0222(9) Uani d . 1 C
H6 1.2899 0.9529 -0.0305 0.027 Uiso calc R 1 H
C7 1.1009(4) 0.9162(3) -0.0481(4) 0.0249(9) Uani d . 1 C
C8 1.0449(4) 0.9599(3) -0.1301(4) 0.0238(9) Uani d . 1 C
H8 1.0944 0.9930 -0.1662 0.029 Uiso calc R 1 H
C9 0.9092(4) 0.9540(2) -0.1594(4) 0.0229(9) Uani d . 1 C
H9 0.8683 0.9825 -0.2168 0.027 Uiso calc R 1 H
C10 0.8381(4) 0.9077(3) -0.1055(4) 0.0253(10) Uani d . 1 C
H10 0.7480 0.9079 -0.1242 0.030 Uiso calc R 1 H
C11 1.0172(4) 0.8646(3) -0.0025(4) 0.0254(9) Uani d . 1 C
C12 1.0656(4) 0.8181(3) 0.0858(4) 0.0249(9) Uani d . 1 C
C13 0.5947(4) 0.6421(3) 0.1884(4) 0.0261(9) Uani d . 1 C
H13 0.5873 0.6905 0.2247 0.031 Uiso calc R 1 H
C14 0.5342(4) 0.5731(3) 0.2122(4) 0.0253(9) Uani d . 1 C
H14 0.4761 0.5755 0.2583 0.030 Uiso calc R 1 H
C15 0.5592(4) 0.4972(3) 0.1668(3) 0.0208(8) Uani d . 1 C
H15 0.5249 0.4487 0.1885 0.025 Uiso calc R 1 H
C16 0.6337(4) 0.4948(3) 0.0911(4) 0.0241(9) Uani d . 1 C
C17 0.6614(4) 0.4222(3) 0.0433(4) 0.0246(9) Uani d . 1 C
H17 0.6232 0.3729 0.0583 0.030 Uiso calc R 1 H
C18 0.7453(4) 0.4238(3) -0.0262(4) 0.0248(9) Uani d . 1 C
H18 0.7625 0.3755 -0.0594 0.030 Uiso calc R 1 H
C19 0.8078(4) 0.5004(3) -0.0485(4) 0.0268(10) Uani d . 1 C
C20 0.8846(4) 0.5047(3) -0.1216(4) 0.0267(10) Uani d . 1 C
H20 0.9002 0.4575 -0.1575 0.032 Uiso calc R 1 H
C21 0.9399(4) 0.5787(3) -0.1430(4) 0.0271(10) Uani d . 1 C
H21 0.9946 0.5815 -0.1916 0.033 Uiso calc R 1 H
C22 0.9135(4) 0.6455(3) -0.0929(4) 0.0278(10) Uani d . 1 C
H22 0.9516 0.6951 -0.1070 0.033 Uiso calc R 1 H
C23 0.7759(4) 0.5728(3) 0.0003(4) 0.0265(10) Uani d . 1 C
C24 0.6886(4) 0.5693(3) 0.0683(4) 0.0273(10) Uani d . 1 C
N1 0.9821(3) 0.7777(2) 0.1236(3) 0.0241(8) Uani d . 1 N
N2 0.8902(3) 0.8624(2) -0.0280(3) 0.0282(8) Uani d . 1 N
N3 0.6667(3) 0.6412(2) 0.1112(3) 0.0238(8) Uani d . 1 N
N4 0.8328(4) 0.6451(2) -0.0211(3) 0.0327(9) Uani d . 1 N

loop_
_atom_site_aniso_label
_atom_site_aniso_U_11
_atom_site_aniso_U_22
_atom_site_aniso_U_33
_atom_site_aniso_U_12
_atom_site_aniso_U_13
_atom_site_aniso_U_23
Br1 0.0191(2) 0.0324(3) 0.0475(3) -0.00712(17) -0.00137(19) -0.0119(2)
Br2 0.0245(2) 0.01629(19) 0.0316(3) -0.00049(15) 0.00076(17) 0.00488(17)
Mn1 0.0241(3) 0.0204(3) 0.0379(4) -0.0008(3) -0.0012(3) 0.0029(3)
C1 0.0098(17) 0.0214(19) 0.035(3) -0.0030(14) 0.0015(16) -0.0003(18)
C2 0.0105(17) 0.021(2) 0.037(3) -0.0067(15) -0.0043(17) -0.0041(19)
C3 0.0132(19) 0.0208(19) 0.032(3) -0.0035(15) -0.0053(17) 0.0012(17)
C4 0.0190(19) 0.023(2) 0.028(2) -0.0057(16) -0.0034(17) -0.0021(18)
C5 0.0159(19) 0.022(2) 0.033(2) -0.0038(16) 0.0027(17) -0.0015(19)
C6 0.0141(18) 0.022(2) 0.030(3) -0.0037(16) 0.0013(17) -0.0018(19)
C7 0.0160(18) 0.025(2) 0.033(3) -0.0033(16) 0.0036(18) -0.0030(19)
C8 0.0164(19) 0.0211(19) 0.033(3) -0.0042(15) 0.0025(18) -0.0046(18)
C9 0.022(2) 0.0142(18) 0.031(2) -0.0022(15) 0.0010(18) -0.0050(18)
C10 0.0171(18) 0.024(2) 0.035(3) -0.0046(16) 0.0041(18) -0.0067(19)
C11 0.025(2) 0.020(2) 0.031(2) -0.0107(16) 0.0040(18) -0.0019(18)
C12 0.0170(19) 0.026(2) 0.032(3) -0.0103(16) 0.0052(18) -0.005(2)
C13 0.023(2) 0.026(2) 0.031(3) -0.0011(17) 0.0090(18) -0.0044(19)
C14 0.023(2) 0.025(2) 0.030(2) 0.0026(17) 0.0108(19) -0.0027(19)
C15 0.0184(18) 0.0225(19) 0.023(2) -0.0008(16) 0.0077(17) -0.0036(17)
C16 0.0210(19) 0.023(2) 0.029(2) -0.0022(16) 0.0056(18) -0.0050(18)
C17 0.0206(19) 0.022(2) 0.030(2) -0.0009(16) 0.0023(18) -0.0029(19)
C18 0.021(2) 0.022(2) 0.033(3) -0.0021(17) 0.0100(19) -0.0059(19)
C19 0.022(2) 0.021(2) 0.040(3) -0.0034(16) 0.011(2) -0.0057(19)
C20 0.025(2) 0.0185(19) 0.036(3) 0.0006(16) 0.0050(19) -0.0053(19)
C21 0.0221(19) 0.022(2) 0.038(3) 0.0027(17) 0.0070(19) -0.004(2)
C22 0.025(2) 0.021(2) 0.039(3) 0.0012(17) 0.0091(19) -0.005(2)
C23 0.0222(19) 0.020(2) 0.039(3) -0.0010(16) 0.010(2) 0.002(2)
C24 0.026(2) 0.025(2) 0.032(3) -0.0027(17) 0.006(2) -0.004(2)
N1 0.0221(16) 0.0148(16) 0.037(2) -0.0068(13) 0.0086(16) -0.0026(15)
N2 0.0220(17) 0.0241(18) 0.038(2) -0.0011(14) 0.0018(16) -0.0024(17)
N3 0.0217(17) 0.0248(18) 0.026(2) -0.0067(14) 0.0086(15) 0.0029(15)
N4 0.0308(19) 0.031(2) 0.041(2) 0.0005(16) 0.0195(18) 0.0019(19)

loop_
_atom_type_symbol
_atom_type_description
_atom_type_scat_dispersion_real
_atom_type_scat_dispersion_imag
_atom_type_scat_source
C C 0.0033 0.0016 'International Tables Vol C Tables 4.2.6.8 and 6.1.1.4'
H H 0.0000 0.0000 'International Tables Vol C Tables 4.2.6.8 and 6.1.1.4'
N N 0.0061 0.0033 'International Tables Vol C Tables 4.2.6.8 and 6.1.1.4'
Br Br -0.2901 2.4595 'International Tables Vol C Tables 4.2.6.8 and 6.1.1.4'
Mn Mn 0.3368 0.7283 'International Tables Vol C Tables 4.2.6.8 and 6.1.1.4'

loop_
_geom_angle_atom_site_label_1
_geom_angle_atom_site_label_2
_geom_angle_atom_site_label_3
_geom_angle
_geom_angle_publ_flag
N4 Mn1 N3 67.06(13) y
N4 Mn1 N2 95.51(13) y
N3 Mn1 N2 161.56(12) y
N4 Mn1 N1 80.27(13) y
N3 Mn1 N1 107.97(12) y
N2 Mn1 N1 61.13(12) y
N4 Mn1 Br2 99.19(11) y
N3 Mn1 Br2 89.27(9) y
N2 Mn1 Br2 99.86(9) y
N1 Mn1 Br2 160.63(9) y
N4 Mn1 Br1 161.29(11) y
N3 Mn1 Br1 99.77(9) y
N2 Mn1 Br1 95.62(10) y
N1 Mn1 Br1 92.04(9) y
Br2 Mn1 Br1 93.66(3) y
N1 C1 C2 114.1(4) ?
N1 C1 H1 122.9 ?
C2 C1 H1 122.9 ?
C3 C2 C1 122.1(4) ?
C3 C2 H2 118.9 ?
C1 C2 H2 118.9 ?
C2 C3 C4 121.8(4) ?
C2 C3 H3 119.1 ?
C4 C3 H3 119.1 ?
C3 C4 C12 116.5(4) ?
C3 C4 C5 123.0(4) ?
C12 C4 C5 120.5(4) ?
C6 C5 C4 118.8(4) ?
C6 C5 H5 120.6 ?
C4 C5 H5 120.6 ?
C5 C6 C7 122.5(4) ?
C5 C6 H6 118.8 ?
C7 C6 H6 118.8 ?
C8 C7 C11 116.2(4) ?
C8 C7 C6 126.2(4) ?
C11 C7 C6 117.5(4) ?
C7 C8 C9 117.8(4) ?
C7 C8 H8 121.1 ?
C9 C8 H8 121.1 ?
C10 C9 C8 120.8(4) ?
C10 C9 H9 119.6 ?
C8 C9 H9 119.6 ?
N2 C10 C9 122.6(4) ?
N2 C10 H10 118.7 ?
C9 C10 H10 118.7 ?
N2 C11 C12 113.8(4) ?
N2 C11 C7 125.1(4) ?
C12 C11 C7 120.6(4) ?
N1 C12 C4 123.9(4) ?
N1 C12 C11 115.6(4) ?
C4 C12 C11 119.9(4) ?
C14 C13 N3 120.2(4) ?
C14 C13 H13 119.9 ?
N3 C13 H13 119.9 ?
C13 C14 C15 119.8(4) ?
C13 C14 H14 120.1 ?
C15 C14 H14 120.1 ?
C16 C15 C14 120.3(4) ?
C16 C15 H15 119.8 ?
C14 C15 H15 119.8 ?
C15 C16 C17 123.0(4) ?
C15 C16 C24 116.0(4) ?
C17 C16 C24 120.9(4) ?
C18 C17 C16 119.6(4) ?
C18 C17 H17 120.2 ?
C16 C17 H17 120.2 ?
C17 C18 C19 120.6(4) ?
C17 C18 H18 119.7 ?
C19 C18 H18 119.7 ?
C20 C19 C23 119.9(4) ?
C20 C19 C18 121.7(4) ?
C23 C19 C18 118.1(4) ?
C19 C20 C21 120.5(4) ?
C19 C20 H20 119.8 ?
C21 C20 H20 119.8 ?
C22 C21 C20 118.7(4) ?
C22 C21 H21 120.6 ?
C20 C21 H21 120.6 ?
C21 C22 N4 123.1(4) ?
C21 C22 H22 118.5 ?
N4 C22 H22 118.5 ?
N4 C23 C24 121.8(4) ?
N4 C23 C19 118.4(4) ?
C24 C23 C19 119.8(4) ?
N3 C24 C23 114.8(4) ?
N3 C24 C16 124.1(4) ?
C23 C24 C16 121.1(4) ?
C12 N1 C1 121.3(4) ?
C12 N1 Mn1 124.8(3) ?
C1 N1 Mn1 113.9(2) ?
C10 N2 C11 117.2(4) ?
C10 N2 Mn1 118.9(3) ?
C11 N2 Mn1 123.5(3) ?
C24 N3 C13 118.9(4) ?
C24 N3 Mn1 119.3(3) ?
C13 N3 Mn1 121.8(3) ?
C23 N4 C22 119.2(4) ?
C23 N4 Mn1 115.9(3) ?
C22 N4 Mn1 123.9(3) ?

loop_
_geom_bond_atom_site_label_1
_geom_bond_atom_site_label_2
_geom_bond_distance
_geom_bond_publ_flag
Br1 Mn1 2.5313(10) y
Br2 Mn1 2.5268(11) y
Mn1 N4 2.391(4) y
Mn1 N3 2.429(4) y
Mn1 N2 2.445(4) y
Mn1 N1 2.448(4) y
C1 N1 1.397(6) ?
C1 C2 1.424(5) ?
C1 H1 0.9300 ?
C2 C3 1.279(6) ?
C2 H2 0.9300 ?
C3 C4 1.356(6) ?
C3 H3 0.9300 ?
C4 C12 1.371(6) ?
C4 C5 1.433(6) ?
C5 C6 1.366(6) ?
C5 H5 0.9300 ?
C6 C7 1.416(6) ?
C6 H6 0.9300 ?
C7 C8 1.345(7) ?
C7 C11 1.415(6) ?
C8 C9 1.406(5) ?
C8 H8 0.9300 ?
C9 C10 1.341(6) ?
C9 H9 0.9300 ?
C10 N2 1.306(6) ?
C10 H10 0.9300 ?
C11 N2 1.310(5) ?
C11 C12 1.412(7) ?
C12 N1 1.259(5) ?
C13 C14 1.347(6) ?
C13 N3 1.366(6) ?
C13 H13 0.9300 ?
C14 C15 1.414(6) ?
C14 H14 0.9300 ?
C15 C16 1.368(6) ?
C15 H15 0.9300 ?
C16 C17 1.389(6) ?
C16 C24 1.392(6) ?
C17 C18 1.373(6) ?
C17 H17 0.9300 ?
C18 C19 1.456(6) ?
C18 H18 0.9300 ?
C19 C20 1.356(7) ?
C19 C23 1.408(6) ?
C20 C21 1.382(6) ?
C20 H20 0.9300 ?
C21 C22 1.323(6) ?
C21 H21 0.9300 ?
C22 N4 1.371(6) ?
C22 H22 0.9300 ?
C23 N4 1.365(6) ?
C23 C24 1.383(6) ?
C24 N3 1.334(6) ?

loop_
_geom_hbond_atom_site_label_D
_geom_hbond_atom_site_label_H
_geom_hbond_atom_site_label_A
_geom_hbond_site_symmetry_A
_geom_hbond_distance_DH
_geom_hbond_distance_HA
_geom_hbond_distance_DA
_geom_hbond_angle_DHA
C13 H13 Br2 4_576 0.93 2.78 3.466(5) 131

loop_
_cod_related_entry_id
_cod_related_entry_database
_cod_related_entry_code
1 ChemSpider 30654758
